data_7239401
loop_
_publ_author_name
'Ahadi, Somayeh'
'Kamranifard, Telma'
'Armaghan, Mahsa'
'Khavasi, Hamid Reza'
'Bazgir, Ayoob'

_publ_section_title
;
 Domino Knoevenagel condensation--Michael addition--cyclization for the
 diastereoselective synthesis of dihydrofuropyrido[2,3-d]pyrimidines via
 pyridinium ylides in water
;
_journal_issue 14
_journal_name_full 'RSC Advances'
_journal_page_first 7296
_journal_paper_doi 10.1039/c3ra45795h
_journal_volume 4
_journal_year 2014
_chemical_formula_sum 'C25 H21 N3 O6'
_chemical_formula_weight 459.45
_space_group_IT_number 14
_space_group_name_Hall '-P 2yab'
_space_group_name_H-M_alt 'P 1 21/a 1'
_symmetry_cell_setting monoclinic
_symmetry_space_group_name_H-M 'P 1 21/a 1'
_atom_sites_solution_hydrogens geom
_atom_sites_solution_primary direct
_atom_sites_solution_secondary difmap
_audit_creation_method SHELXL-97
_cell_angle_alpha 90.00
_cell_angle_beta 91.025(9)
_cell_angle_gamma 90.00
_cell_formula_units_Z 4
_cell_length_a 9.6442(12)
_cell_length_b 14.0350(13)
_cell_length_c 15.9534(18)
_cell_measurement_reflns_used 19456
_cell_measurement_temperature 298(2)
_cell_measurement_theta_max 27.00
_cell_measurement_theta_min 13
_cell_volume 2159.0(4)
_computing_cell_refinement 'X-Area 1.31 (Stoe & Cie GmbH, 2005)'
_computing_data_collection 'X-Area 1.31 (Stoe & Cie GmbH, 2005)'
_computing_data_reduction 'X-Area 1.31 (Stoe & Cie GmbH, 2005)'
_computing_molecular_graphics 'ORTEP-3 for Windows (Farrugia, 1997)'
_computing_publication_material 'WinGX (Farrugia, 1999)'
_computing_structure_refinement 'SHELXL-97 (Sheldrick, 1997)'
_computing_structure_solution 'SHELXS-97 (Sheldrick, 1990)'
_diffrn_ambient_temperature 298(2)
_diffrn_detector_area_resol_mean '0.15 mm'
_diffrn_measured_fraction_theta_full 0.999
_diffrn_measured_fraction_theta_max 0.999
_diffrn_measurement_device_type 'STOE IPDS II'
_diffrn_measurement_method 'rotation method'
_diffrn_radiation_monochromator graphite
_diffrn_radiation_source 'fine-focus sealed tube'
_diffrn_radiation_type MoK\a
_diffrn_radiation_wavelength 0.71073
_diffrn_reflns_av_R_equivalents 0.1654
_diffrn_reflns_av_sigmaI/netI 0.1010
_diffrn_reflns_limit_h_max 12
_diffrn_reflns_limit_h_min -12
_diffrn_reflns_limit_k_max 17
_diffrn_reflns_limit_k_min -17
_diffrn_reflns_limit_l_max 20
_diffrn_reflns_limit_l_min -20
_diffrn_reflns_number 19456
_diffrn_reflns_theta_full 27.00
_diffrn_reflns_theta_max 27.00
_diffrn_reflns_theta_min 1.93
_diffrn_standards_number 0
_exptl_absorpt_coefficient_mu 0.103
_exptl_absorpt_correction_type none
_exptl_crystal_colour Colorless
_exptl_crystal_density_diffrn 1.413
_exptl_crystal_density_method 'not measured'
_exptl_crystal_description Block
_exptl_crystal_F_000 960
_exptl_crystal_size_max 0.25
_exptl_crystal_size_mid 0.20
_exptl_crystal_size_min 0.15
_refine_diff_density_max 0.200
_refine_diff_density_min -0.212
_refine_diff_density_rms 0.048
_refine_ls_extinction_method none
_refine_ls_goodness_of_fit_ref 0.958
_refine_ls_hydrogen_treatment mixed
_refine_ls_matrix_type full
_refine_ls_number_parameters 313
_refine_ls_number_reflns 4713
_refine_ls_number_restraints 0
_refine_ls_restrained_S_all 0.958
_refine_ls_R_factor_all 0.1308
_refine_ls_R_factor_gt 0.0641
_refine_ls_shift/su_max 0.001
_refine_ls_shift/su_mean 0.001
_refine_ls_structure_factor_coef Fsqd
_refine_ls_weighting_details 'calc w=1/[\s^2^(Fo^2^)+(0.0678P)^2^+0.0000P] where P=(Fo^2^+2Fc^2^)/3'
_refine_ls_weighting_scheme calc
_refine_ls_wR_factor_gt 0.1430
_refine_ls_wR_factor_ref 0.1675
_reflns_number_gt 2528
_reflns_number_total 4713
_reflns_threshold_expression >2sigma(I)
_cod_data_source_file c3ra45795h.txt
_cod_data_source_block f:\solution\851\kh851
_cod_depositor_comments
;
The following automatic conversions were performed:

data item '_exptl_absorpt_correction_type' value 'None' was changed
to 'none' in accordance with the
/home/saulius/struct/COD-crude-data/automatic-downloads/DataCite-retrospective/RSC/depositions/lib/dictionaries/cif_core.dic
dictionary named 'cif_core.dic' version 2.4.2 last updated on
2011-04-26.

data item '_symmetry_cell_setting' value 'Monoclinic' was changed to
'monoclinic' in accordance with the
/home/saulius/struct/COD-crude-data/automatic-downloads/DataCite-retrospective/RSC/depositions/lib/dictionaries/cif_core.dic
dictionary named 'cif_core.dic' version 2.4.2 last updated on
2011-04-26.

Automatic conversion script
Id: cif_fix_values 6909 2019-04-08 15:41:33Z antanas 
;
_cod_original_sg_symbol_H-M P21/a
_cod_database_code 7239401

loop_
_symmetry_equiv_pos_as_xyz
'x, y, z'
'-x+1/2, y+1/2, -z'
'-x, -y, -z'
'x-1/2, -y-1/2, z'

loop_
_atom_site_label
_atom_site_type_symbol
_atom_site_fract_x
_atom_site_fract_y
_atom_site_fract_z
_atom_site_U_iso_or_equiv
_atom_site_adp_type
_atom_site_occupancy
_atom_site_symmetry_multiplicity
_atom_site_calc_flag
_atom_site_refinement_flags
C1 C 0.9408(2) 0.36114(18) 0.42002(15) 0.0434(6) Uani 1 1 d .
C2 C 0.9805(3) 0.2739(3) 0.5534(2) 0.0742(9) Uani 1 1 d .
H2A H 1.0355 0.2176 0.5457 0.089 Uiso 1 1 calc R
H2B H 0.8842 0.2585 0.5452 0.089 Uiso 1 1 calc R
H2C H 0.9955 0.2979 0.6091 0.089 Uiso 1 1 calc R
C3 C 1.1453(3) 0.3910(2) 0.50666(18) 0.0570(8) Uani 1 1 d .
C4 C 1.3210(3) 0.5027(3) 0.4609(2) 0.0873(12) Uani 1 1 d .
H4A H 1.3889 0.4729 0.4263 0.105 Uiso 1 1 calc R
H4B H 1.3487 0.4966 0.5187 0.105 Uiso 1 1 calc R
H4C H 1.3136 0.5689 0.4466 0.105 Uiso 1 1 calc R
C5 C 1.1117(3) 0.4785(2) 0.37471(18) 0.0503(7) Uani 1 1 d .
C6 C 0.9846(2) 0.42695(18) 0.36169(16) 0.0429(6) Uani 1 1 d .
C7 C 0.9052(2) 0.44053(18) 0.28713(16) 0.0417(6) Uani 1 1 d .
C8 C 0.7867(2) 0.38688(18) 0.27755(15) 0.0425(6) Uani 1 1 d .
C9 C 0.7543(2) 0.32618(19) 0.34205(16) 0.0461(6) Uani 1 1 d .
C10 C 0.5945(2) 0.2925(2) 0.24150(15) 0.0478(6) Uani 1 1 d .
H10 H 0.4941 0.3014 0.2346 0.057 Uiso 1 1 calc R
C11 C 0.6427(2) 0.2056(2) 0.19372(17) 0.0495(7) Uani 1 1 d .
C12 C 0.5823(3) 0.1860(2) 0.10888(18) 0.0507(7) Uani 1 1 d .
C13 C 0.6437(3) 0.1180(2) 0.0586(2) 0.0695(9) Uani 1 1 d .
H13 H 0.7209 0.0848 0.0787 0.083 Uiso 1 1 calc R
C14 C 0.5917(4) 0.0988(3) -0.0212(2) 0.0815(10) Uani 1 1 d .
H14 H 0.6348 0.0538 -0.0547 0.098 Uiso 1 1 calc R
C15 C 0.4773(4) 0.1460(3) -0.0504(2) 0.0796(10) Uani 1 1 d .
H15 H 0.4422 0.1326 -0.1038 0.096 Uiso 1 1 calc R
C16 C 0.4138(3) 0.2127(3) -0.0022(2) 0.0735(9) Uani 1 1 d .
H16 H 0.3354 0.2444 -0.0225 0.088 Uiso 1 1 calc R
C17 C 0.4667(3) 0.2334(2) 0.07777(18) 0.0592(7) Uani 1 1 d .
H17 H 0.4239 0.2794 0.1104 0.071 Uiso 1 1 calc R
C18 C 0.6759(2) 0.38258(18) 0.20938(15) 0.0437(6) Uani 1 1 d .
H18 H 0.7187 0.3679 0.1556 0.052 Uiso 1 1 calc R
C19 C 0.5867(2) 0.47067(19) 0.20016(15) 0.0428(6) Uani 1 1 d .
C20 C 0.5289(4) 0.4944(3) 0.12293(18) 0.0739(10) Uani 1 1 d .
H20 H 0.5509 0.4585 0.0760 0.089 Uiso 1 1 calc R
C21 C 0.4397(4) 0.5699(3) 0.1144(2) 0.0815(11) Uani 1 1 d .
H21 H 0.3994 0.5826 0.0622 0.098 Uiso 1 1 calc R
C22 C 0.4090(3) 0.6265(2) 0.18048(17) 0.0530(7) Uani 1 1 d .
C23 C 0.4673(3) 0.6054(2) 0.25755(18) 0.0610(8) Uani 1 1 d .
H23 H 0.4475 0.6430 0.3038 0.073 Uiso 1 1 calc R
C24 C 0.5549(3) 0.5284(2) 0.26593(16) 0.0605(8) Uani 1 1 d .
H24 H 0.5939 0.5152 0.3184 0.073 Uiso 1 1 calc R
C25 C 0.2898(4) 0.7635(3) 0.2305(3) 0.0914(12) Uani 1 1 d .
H25A H 0.3743 0.7926 0.2503 0.110 Uiso 1 1 calc R
H25B H 0.2474 0.7297 0.2756 0.110 Uiso 1 1 calc R
H25C H 0.2276 0.8119 0.2099 0.110 Uiso 1 1 calc R
N1 N 0.8235(2) 0.30979(16) 0.41345(13) 0.0486(6) Uani 1 1 d .
N2 N 1.0204(2) 0.34597(17) 0.49272(14) 0.0513(6) Uani 1 1 d .
N3 N 1.1863(2) 0.45631(19) 0.44730(16) 0.0583(6) Uani 1 1 d .
O1 O 1.2148(2) 0.37649(17) 0.56970(14) 0.0751(7) Uani 1 1 d .
O2 O 1.15361(19) 0.53966(17) 0.32622(14) 0.0706(6) Uani 1 1 d .
O3 O 0.9431(2) 0.50201(15) 0.22832(12) 0.0563(5) Uani 1 1 d .
H3 H 1.029(4) 0.524(3) 0.246(2) 0.088(11) Uiso 1 1 d .
O4 O 0.63266(16) 0.27975(15) 0.32928(11) 0.0561(5) Uani 1 1 d .
O5 O 0.7366(2) 0.15779(16) 0.22235(15) 0.0706(6) Uani 1 1 d .
O6 O 0.3194(2) 0.69947(17) 0.16530(14) 0.0781(7) Uani 1 1 d .

loop_
_atom_site_aniso_label
_atom_site_aniso_U_11
_atom_site_aniso_U_22
_atom_site_aniso_U_33
_atom_site_aniso_U_23
_atom_site_aniso_U_13
_atom_site_aniso_U_12
C1 0.0438(13) 0.0433(15) 0.0429(13) -0.0032(12) -0.0063(11) 0.0029(11)
C2 0.082(2) 0.078(2) 0.0619(19) 0.0170(18) -0.0254(16) -0.0044(17)
C3 0.0518(15) 0.0612(19) 0.0574(17) -0.0171(15) -0.0146(14) 0.0143(14)
C4 0.0533(17) 0.112(3) 0.095(3) -0.004(2) -0.0195(17) -0.0215(19)
C5 0.0410(13) 0.0486(17) 0.0612(16) -0.0070(14) -0.0039(12) -0.0015(12)
C6 0.0397(12) 0.0401(15) 0.0488(14) -0.0016(12) -0.0035(11) 0.0037(10)
C7 0.0397(12) 0.0379(14) 0.0475(14) 0.0035(12) 0.0034(10) 0.0012(10)
C8 0.0413(12) 0.0459(15) 0.0403(13) 0.0025(12) -0.0029(10) -0.0002(11)
C9 0.0458(13) 0.0483(16) 0.0442(14) -0.0001(12) -0.0021(11) -0.0040(11)
C10 0.0405(12) 0.0587(18) 0.0438(14) 0.0008(13) -0.0056(10) -0.0095(12)
C11 0.0384(12) 0.0487(16) 0.0610(16) 0.0047(14) -0.0059(11) -0.0085(11)
C12 0.0487(14) 0.0467(16) 0.0567(16) -0.0037(14) 0.0010(12) -0.0105(12)
C13 0.0611(17) 0.065(2) 0.082(2) -0.0101(18) -0.0041(16) -0.0020(15)
C14 0.085(2) 0.076(3) 0.083(2) -0.029(2) 0.0025(19) -0.0008(19)
C15 0.088(2) 0.092(3) 0.0588(19) -0.0184(19) -0.0080(18) -0.005(2)
C16 0.0734(19) 0.088(3) 0.0585(19) -0.0115(18) -0.0152(15) 0.0049(18)
C17 0.0552(15) 0.065(2) 0.0569(17) -0.0087(15) -0.0071(13) 0.0008(14)
C18 0.0422(12) 0.0512(16) 0.0377(13) -0.0023(12) -0.0020(10) -0.0057(11)
C19 0.0421(12) 0.0497(16) 0.0363(13) -0.0019(12) -0.0051(10) -0.0037(11)
C20 0.110(2) 0.072(2) 0.0392(15) -0.0089(15) -0.0137(16) 0.0271(19)
C21 0.117(3) 0.082(3) 0.0437(17) -0.0059(17) -0.0302(18) 0.031(2)
C22 0.0506(14) 0.0529(18) 0.0548(16) 0.0002(14) -0.0148(13) 0.0012(12)
C23 0.0708(18) 0.070(2) 0.0424(15) -0.0072(15) -0.0048(13) 0.0144(15)
C24 0.0687(17) 0.075(2) 0.0373(14) 0.0007(14) -0.0127(13) 0.0123(15)
C25 0.099(3) 0.077(3) 0.098(3) -0.009(2) -0.006(2) 0.034(2)
N1 0.0485(11) 0.0532(14) 0.0439(12) 0.0050(10) -0.0031(9) -0.0051(10)
N2 0.0517(12) 0.0533(14) 0.0486(13) 0.0001(11) -0.0125(10) 0.0030(10)
N3 0.0415(12) 0.0669(17) 0.0662(15) -0.0096(14) -0.0113(11) -0.0033(11)
O1 0.0657(12) 0.0917(17) 0.0668(13) -0.0101(12) -0.0295(11) 0.0093(11)
O2 0.0582(12) 0.0668(15) 0.0863(15) 0.0094(13) -0.0063(11) -0.0201(10)
O3 0.0542(11) 0.0569(12) 0.0576(11) 0.0139(10) -0.0028(9) -0.0102(9)
O4 0.0488(9) 0.0742(15) 0.0452(10) 0.0069(9) -0.0038(8) -0.0222(9)
O5 0.0578(11) 0.0676(14) 0.0858(15) 0.0016(12) -0.0161(11) 0.0081(10)
O6 0.0873(14) 0.0726(16) 0.0734(15) -0.0033(13) -0.0250(12) 0.0258(12)

loop_
_atom_type_symbol
_atom_type_description
_atom_type_scat_dispersion_real
_atom_type_scat_dispersion_imag
_atom_type_scat_source
C C 0.0033 0.0016 'International Tables Vol C Tables 4.2.6.8 and 6.1.1.4'
H H 0.0000 0.0000 'International Tables Vol C Tables 4.2.6.8 and 6.1.1.4'
N N 0.0061 0.0033 'International Tables Vol C Tables 4.2.6.8 and 6.1.1.4'
O O 0.0106 0.0060 'International Tables Vol C Tables 4.2.6.8 and 6.1.1.4'

loop_
_geom_angle_atom_site_label_1
_geom_angle_atom_site_label_2
_geom_angle_atom_site_label_3
_geom_angle
N1 C1 C6 124.9(2)
N1 C1 N2 115.6(2)
C6 C1 N2 119.4(2)
N2 C2 H2A 109.5
N2 C2 H2B 109.5
H2A C2 H2B 109.5
N2 C2 H2C 109.5
H2A C2 H2C 109.5
H2B C2 H2C 109.5
O1 C3 N2 121.7(3)
O1 C3 N3 121.2(3)
N2 C3 N3 117.1(2)
N3 C4 H4A 109.5
N3 C4 H4B 109.5
H4A C4 H4B 109.5
N3 C4 H4C 109.5
H4A C4 H4C 109.5
H4B C4 H4C 109.5
O2 C5 N3 120.7(2)
O2 C5 C6 123.4(2)
N3 C5 C6 115.9(3)
C1 C6 C7 119.2(2)
C1 C6 C5 120.7(2)
C7 C6 C5 120.1(2)
O3 C7 C8 121.0(2)
O3 C7 C6 121.9(2)
C8 C7 C6 117.1(2)
C7 C8 C9 117.1(2)
C7 C8 C18 132.6(2)
C9 C8 C18 110.3(2)
N1 C9 O4 117.8(2)
N1 C9 C8 129.1(2)
O4 C9 C8 113.1(2)
O4 C10 C11 108.1(2)
O4 C10 C18 107.01(18)
C11 C10 C18 108.8(2)
O4 C10 H10 110.9
C11 C10 H10 110.9
C18 C10 H10 110.9
O5 C11 C12 121.3(3)
O5 C11 C10 119.4(2)
C12 C11 C10 119.1(2)
C17 C12 C13 118.3(3)
C17 C12 C11 122.5(3)
C13 C12 C11 119.2(2)
C14 C13 C12 120.9(3)
C14 C13 H13 119.6
C12 C13 H13 119.6
C15 C14 C13 119.8(3)
C15 C14 H14 120.1
C13 C14 H14 120.1
C14 C15 C16 120.7(3)
C14 C15 H15 119.7
C16 C15 H15 119.7
C15 C16 C17 119.8(3)
C15 C16 H16 120.1
C17 C16 H16 120.1
C12 C17 C16 120.5(3)
C12 C17 H17 119.8
C16 C17 H17 119.8
C8 C18 C19 115.5(2)
C8 C18 C10 98.50(18)
C19 C18 C10 113.6(2)
C8 C18 H18 109.6
C19 C18 H18 109.6
C10 C18 H18 109.6
C24 C19 C20 116.7(2)
C24 C19 C18 123.1(2)
C20 C19 C18 120.2(2)
C21 C20 C19 121.1(3)
C21 C20 H20 119.5
C19 C20 H20 119.5
C22 C21 C20 121.4(3)
C22 C21 H21 119.3
C20 C21 H21 119.3
C21 C22 O6 116.7(2)
C21 C22 C23 118.5(3)
O6 C22 C23 124.8(3)
C22 C23 C24 119.7(3)
C22 C23 H23 120.1
C24 C23 H23 120.1
C19 C24 C23 122.5(2)
C19 C24 H24 118.7
C23 C24 H24 118.8
O6 C25 H25A 109.5
O6 C25 H25B 109.5
H25A C25 H25B 109.5
O6 C25 H25C 109.5
H25A C25 H25C 109.5
H25B C25 H25C 109.5
C9 N1 C1 112.5(2)
C3 N2 C1 122.1(2)
C3 N2 C2 116.9(2)
C1 N2 C2 120.7(2)
C3 N3 C5 124.8(2)
C3 N3 C4 117.2(2)
C5 N3 C4 117.9(3)
C7 O3 H3 105(2)
C9 O4 C10 106.84(19)
C22 O6 C25 119.1(2)

loop_
_geom_bond_atom_site_label_1
_geom_bond_atom_site_label_2
_geom_bond_distance
C1 N1 1.343(3)
C1 C6 1.383(4)
C1 N2 1.396(3)
C2 N2 1.457(4)
C2 H2A 0.9600
C2 H2B 0.9600
C2 H2C 0.9600
C3 O1 1.215(3)
C3 N2 1.375(4)
C3 N3 1.381(4)
C4 N3 1.465(3)
C4 H4A 0.9600
C4 H4B 0.9600
C4 H4C 0.9600
C5 O2 1.229(3)
C5 N3 1.388(3)
C5 C6 1.436(3)
C6 C7 1.416(3)
C7 O3 1.331(3)
C7 C8 1.375(3)
C8 C9 1.376(4)
C8 C18 1.512(3)
C9 N1 1.330(3)
C9 O4 1.354(3)
C10 O4 1.453(3)
C10 C11 1.516(4)
C10 C18 1.579(4)
C10 H10 0.9800
C11 O5 1.210(3)
C11 C12 1.489(4)
C12 C17 1.382(4)
C12 C13 1.387(4)
C13 C14 1.387(5)
C13 H13 0.9300
C14 C15 1.362(5)
C14 H14 0.9300
C15 C16 1.365(5)
C15 H15 0.9300
C16 C17 1.396(4)
C16 H16 0.9300
C17 H17 0.9300
C18 C19 1.512(4)
C18 H18 0.9800
C19 C24 1.365(4)
C19 C20 1.384(3)
C20 C21 1.370(5)
C20 H20 0.9300
C21 C22 1.357(4)
C21 H21 0.9300
C22 O6 1.359(3)
C22 C23 1.375(4)
C23 C24 1.377(4)
C23 H23 0.9300
C24 H24 0.9300
C25 O6 1.407(4)
C25 H25A 0.9600
C25 H25B 0.9600
C25 H25C 0.9600
O3 H3 0.92(4)

loop_
_geom_torsion_atom_site_label_1
_geom_torsion_atom_site_label_2
_geom_torsion_atom_site_label_3
_geom_torsion_atom_site_label_4
_geom_torsion
N1 C1 C6 C7 -2.5(4)
N2 C1 C6 C7 178.6(2)
N1 C1 C6 C5 179.8(2)
N2 C1 C6 C5 0.9(4)
O2 C5 C6 C1 -177.8(3)
N3 C5 C6 C1 1.3(4)
O2 C5 C6 C7 4.5(4)
N3 C5 C6 C7 -176.4(2)
C1 C6 C7 O3 -179.2(2)
C5 C6 C7 O3 -1.5(4)
C1 C6 C7 C8 0.5(4)
C5 C6 C7 C8 178.1(2)
O3 C7 C8 C9 -179.0(2)
C6 C7 C8 C9 1.3(3)
O3 C7 C8 C18 -1.8(4)
C6 C7 C8 C18 178.6(3)
C7 C8 C9 N1 -1.5(4)
C18 C8 C9 N1 -179.3(3)
C7 C8 C9 O4 176.9(2)
C18 C8 C9 O4 -1.0(3)
O4 C10 C11 O5 -23.5(3)
C18 C10 C11 O5 92.4(3)
O4 C10 C11 C12 162.2(2)
C18 C10 C11 C12 -82.0(2)
O5 C11 C12 C17 173.8(3)
C10 C11 C12 C17 -12.0(4)
O5 C11 C12 C13 -6.4(4)
C10 C11 C12 C13 167.9(3)
C17 C12 C13 C14 0.8(5)
C11 C12 C13 C14 -179.1(3)
C12 C13 C14 C15 -1.1(5)
C13 C14 C15 C16 0.5(6)
C14 C15 C16 C17 0.4(6)
C13 C12 C17 C16 0.1(4)
C11 C12 C17 C16 180.0(3)
C15 C16 C17 C12 -0.7(5)
C7 C8 C18 C19 -67.1(4)
C9 C8 C18 C19 110.3(3)
C7 C8 C18 C10 171.5(3)
C9 C8 C18 C10 -11.1(3)
O4 C10 C18 C8 18.8(2)
C11 C10 C18 C8 -97.8(2)
O4 C10 C18 C19 -104.0(2)
C11 C10 C18 C19 139.5(2)
C8 C18 C19 C24 -31.2(4)
C10 C18 C19 C24 81.6(3)
C8 C18 C19 C20 151.0(3)
C10 C18 C19 C20 -96.2(3)
C24 C19 C20 C21 -2.6(5)
C18 C19 C20 C21 175.3(3)
C19 C20 C21 C22 2.7(6)
C20 C21 C22 O6 -180.0(3)
C20 C21 C22 C23 -1.4(6)
C21 C22 C23 C24 0.3(5)
O6 C22 C23 C24 178.7(3)
C20 C19 C24 C23 1.5(4)
C18 C19 C24 C23 -176.3(3)
C22 C23 C24 C19 -0.3(5)
O4 C9 N1 C1 -178.6(2)
C8 C9 N1 C1 -0.4(4)
C6 C1 N1 C9 2.4(4)
N2 C1 N1 C9 -178.7(2)
O1 C3 N2 C1 -179.1(3)
N3 C3 N2 C1 3.3(4)
O1 C3 N2 C2 -5.2(4)
N3 C3 N2 C2 177.2(3)
N1 C1 N2 C3 177.7(2)
C6 C1 N2 C3 -3.3(4)
N1 C1 N2 C2 4.0(4)
C6 C1 N2 C2 -177.0(3)
O1 C3 N3 C5 -178.5(3)
N2 C3 N3 C5 -0.9(4)
O1 C3 N3 C4 3.8(4)
N2 C3 N3 C4 -178.6(3)
O2 C5 N3 C3 177.8(3)
C6 C5 N3 C3 -1.3(4)
O2 C5 N3 C4 -4.5(4)
C6 C5 N3 C4 176.3(3)
N1 C9 O4 C10 -167.5(2)
C8 C9 O4 C10 14.0(3)
C11 C10 O4 C9 96.3(2)
C18 C10 O4 C9 -20.7(3)
C21 C22 O6 C25 -176.6(3)
C23 C22 O6 C25 4.9(5)
